data_4516161
loop_
_publ_author_name
'Maity, Pampa'
'Naskar, Barnali'
'Goswami, Sanchita'
'Prodhan, Chandraday'
'Chaudhuri, Tandrima'
'Chaudhuri, Keya'
'Mukhopadhyay, Chhanda'

_publ_section_title
;
 Pyrrolo[3,4-c]pyridine-Based Fluorescent Chemosensor for Fe3+/Fe2+
 Sensitivity and Their Application in Living HepG2 Cells
;
_journal_issue 12
_journal_name_full 'ACS Omega'
_journal_page_first 18646
_journal_paper_doi 10.1021/acsomega.8b02110
_journal_volume 3
_journal_year 2018
_chemical_formula_sum 'C27 H20 Br N3 O3'
_chemical_formula_weight 514.36
_space_group_crystal_system monoclinic
_space_group_IT_number 14
_space_group_name_Hall '-P 2yn'
_space_group_name_H-M_alt 'P 1 21/n 1'
_atom_sites_solution_hydrogens mixed
_audit_creation_method SHELXL-2017/1
_cell_angle_alpha 90
_cell_angle_beta 114.177(2)
_cell_angle_gamma 90
_cell_formula_units_Z 4
_cell_length_a 16.0970(9)
_cell_length_b 9.1111(5)
_cell_length_c 17.2334(10)
_cell_measurement_reflns_used 9805
_cell_measurement_temperature 100(2)
_cell_measurement_theta_max 30.56
_cell_measurement_theta_min 2.58
_cell_volume 2305.8(2)
_computing_structure_refinement 'SHELXL-2017/1 (Sheldrick, 2017)'
_computing_structure_solution 'SHELXT 2014/5 (Sheldrick, 2014)'
_diffrn_ambient_temperature 100(2)
_diffrn_measured_fraction_theta_full 0.963
_diffrn_measured_fraction_theta_max 0.974
_diffrn_measurement_device_type 'Bruker APEX-II CCD'
_diffrn_measurement_method '\f and \w scans'
_diffrn_radiation_type MoK\a
_diffrn_radiation_wavelength 0.71073
_diffrn_reflns_av_R_equivalents 0.0203
_diffrn_reflns_av_unetI/netI 0.0144
_diffrn_reflns_Laue_measured_fraction_full 0.963
_diffrn_reflns_Laue_measured_fraction_max 0.974
_diffrn_reflns_limit_h_max 23
_diffrn_reflns_limit_h_min -23
_diffrn_reflns_limit_k_max 12
_diffrn_reflns_limit_k_min -13
_diffrn_reflns_limit_l_max 24
_diffrn_reflns_limit_l_min -24
_diffrn_reflns_number 37535
_diffrn_reflns_point_group_measured_fraction_full 0.963
_diffrn_reflns_point_group_measured_fraction_max 0.974
_diffrn_reflns_theta_full 25.242
_diffrn_reflns_theta_max 30.583
_diffrn_reflns_theta_min 2.584
_exptl_absorpt_coefficient_mu 1.818
_exptl_absorpt_correction_type none
_exptl_crystal_colour yellow
_exptl_crystal_density_diffrn 1.482
_exptl_crystal_description block
_exptl_crystal_F_000 1048
_exptl_crystal_size_max 0.30
_exptl_crystal_size_mid 0.25
_exptl_crystal_size_min 0.25
_refine_diff_density_max 0.802
_refine_diff_density_min -0.671
_refine_diff_density_rms 0.049
_refine_ls_extinction_method none
_refine_ls_goodness_of_fit_ref 0.730
_refine_ls_hydrogen_treatment mixed
_refine_ls_matrix_type full
_refine_ls_number_parameters 311
_refine_ls_number_reflns 6879
_refine_ls_number_restraints 0
_refine_ls_restrained_S_all 0.730
_refine_ls_R_factor_all 0.0280
_refine_ls_R_factor_gt 0.0258
_refine_ls_shift/su_max 0.002
_refine_ls_shift/su_mean 0.000
_refine_ls_structure_factor_coef Fsqd
_refine_ls_weighting_details 'w=1/[\s^2^(Fo^2^)+(0.1000P)^2^+0.6491P] where P=(Fo^2^+2Fc^2^)/3'
_refine_ls_weighting_scheme calc
_refine_ls_wR_factor_gt 0.0870
_refine_ls_wR_factor_ref 0.0906
_reflns_Friedel_coverage 0.000
_reflns_number_gt 6428
_reflns_number_total 6879
_reflns_threshold_expression 'I > 2\s(I)'
_cod_data_source_file ao8b02110_si_002.cif
_cod_data_source_block 3ea
_cod_original_sg_symbol_H-M 'P 21/n'
_cod_database_code 4516161
_shelx_shelxl_version_number 2017/1
_shelx_space_group_comment
;
The symmetry employed for this shelxl refinement is uniquely defined
by the following loop, which should always be used as a source of
symmetry information in preference to the above space-group names.
They are only intended as comments.
;

loop_
_space_group_symop_operation_xyz
'x, y, z'
'-x+1/2, y+1/2, -z+1/2'
'-x, -y, -z'
'x-1/2, -y-1/2, z-1/2'

loop_
_atom_site_label
_atom_site_type_symbol
_atom_site_fract_x
_atom_site_fract_y
_atom_site_fract_z
_atom_site_U_iso_or_equiv
_atom_site_adp_type
_atom_site_occupancy
_atom_site_site_symmetry_order
_atom_site_calc_flag
_atom_site_refinement_flags_posn
_atom_site_refinement_flags_adp
Br1 Br -0.07637(2) 0.53646(2) 0.10603(2) 0.03008(6) Uani 1 1 d . .
O1 O 0.59622(5) 0.68729(8) 0.33390(5) 0.02209(15) Uani 1 1 d . .
O2 O 0.28428(5) 0.29079(8) 0.38148(4) 0.01632(13) Uani 1 1 d . .
O3 O 0.64916(5) 0.32381(8) 0.53018(4) 0.01860(14) Uani 1 1 d . .
N1 N 0.36764(5) 0.64245(9) 0.23506(5) 0.01488(14) Uani 1 1 d . .
N2 N 0.64386(6) 0.50544(10) 0.43434(5) 0.01621(14) Uani 1 1 d . .
N3 N 0.33155(6) 0.46680(8) 0.31370(5) 0.01296(14) Uani 1 1 d . .
C1 C 0.42829(12) 0.33328(18) 0.02483(11) 0.0470(4) Uani 1 1 d . .
H1 H 0.430791 0.253438 -0.009603 0.056 Uiso 1 1 calc R U
C2 C 0.50755(11) 0.38799(18) 0.08768(11) 0.0430(3) Uani 1 1 d . .
H2 H 0.564520 0.345956 0.095739 0.052 Uiso 1 1 calc R U
C3 C 0.50471(9) 0.50443(16) 0.13943(9) 0.0296(2) Uani 1 1 d . .
H3 H 0.559336 0.540455 0.182896 0.036 Uiso 1 1 calc R U
C4 C 0.42140(7) 0.56709(12) 0.12684(7) 0.02027(18) Uani 1 1 d . .
C5 C 0.41653(7) 0.68995(10) 0.18365(6) 0.01665(16) Uani 1 1 d . .
H5A H 0.478944 0.721058 0.221702 0.020 Uiso 1 1 calc R U
H5B H 0.384850 0.775235 0.148325 0.020 Uiso 1 1 calc R U
C6 C 0.39778(7) 0.54580(9) 0.29891(6) 0.01285(16) Uani 1 1 d . .
C7 C 0.48861(6) 0.51556(10) 0.35331(6) 0.01339(15) Uani 1 1 d . .
C8 C 0.57590(6) 0.58383(10) 0.36675(6) 0.01541(16) Uani 1 1 d . .
C9 C 0.73981(7) 0.54019(11) 0.46430(6) 0.01854(19) Uani 1 1 d . .
H9A H 0.773076 0.492789 0.520253 0.022 Uiso 1 1 calc R U
H9B H 0.747815 0.647627 0.472554 0.022 Uiso 1 1 calc R U
C10 C 0.78118(7) 0.49089(12) 0.40408(6) 0.01835(17) Uani 1 1 d . .
C11 C 0.74000(8) 0.38766(14) 0.34034(7) 0.0269(2) Uani 1 1 d . .
H11 H 0.683182 0.345747 0.332880 0.032 Uiso 1 1 calc R U
C12 C 0.78221(10) 0.34553(17) 0.28722(8) 0.0371(3) Uani 1 1 d . .
H12 H 0.754159 0.274653 0.243878 0.045 Uiso 1 1 calc R U
C13 C 0.86499(11) 0.40709(18) 0.29772(10) 0.0413(3) Uani 1 1 d . .
H13 H 0.892922 0.380155 0.260773 0.050 Uiso 1 1 calc R U
C14 C 0.34528(11) 0.39569(19) 0.01246(10) 0.0442(4) Uani 1 1 d . .
H14 H 0.290716 0.358366 -0.030499 0.053 Uiso 1 1 calc R U
C15 C 0.34160(10) 0.51266(17) 0.06269(9) 0.0324(3) Uani 1 1 d . .
H15 H 0.284591 0.555873 0.053404 0.039 Uiso 1 1 calc R U
C16 C 0.60726(6) 0.40136(10) 0.46902(5) 0.01429(15) Uani 1 1 d . .
C17 C 0.50668(6) 0.40797(9) 0.41745(5) 0.01308(15) Uani 1 1 d . .
C18 C 0.44263(6) 0.32992(10) 0.43149(5) 0.01401(15) Uani 1 1 d . .
H18 H 0.459187 0.259786 0.476094 0.017 Uiso 1 1 calc R U
C19 C 0.34901(6) 0.35653(9) 0.37685(5) 0.01281(15) Uani 1 1 d . .
C20 C 0.23604(6) 0.49185(10) 0.26152(6) 0.01388(15) Uani 1 1 d . .
C21 C 0.19514(7) 0.42678(11) 0.18172(6) 0.01809(17) Uani 1 1 d . .
H21 H 0.230689 0.372123 0.159452 0.022 Uiso 1 1 calc R U
C22 C 0.10167(7) 0.44231(12) 0.13465(7) 0.02125(19) Uani 1 1 d . .
H22 H 0.072957 0.398927 0.079911 0.025 Uiso 1 1 calc R U
C23 C 0.05111(7) 0.52179(11) 0.16863(7) 0.02010(19) Uani 1 1 d . .
C24 C 0.09176(7) 0.59095(12) 0.24736(6) 0.01998(18) Uani 1 1 d . .
H24 H 0.056292 0.647614 0.268836 0.024 Uiso 1 1 calc R U
C25 C 0.18521(6) 0.57573(11) 0.29410(6) 0.01623(16) Uani 1 1 d . .
H25 H 0.214199 0.622242 0.347894 0.019 Uiso 1 1 calc R U
C26 C 0.90671(11) 0.50766(18) 0.36205(11) 0.0396(3) Uani 1 1 d . .
H26 H 0.963999 0.548143 0.369909 0.048 Uiso 1 1 calc R U
C27 C 0.86541(9) 0.55009(13) 0.41543(9) 0.0276(2) Uani 1 1 d . .
H27 H 0.894508 0.619245 0.459534 0.033 Uiso 1 1 calc R U
H1N H 0.3117(11) 0.6554(17) 0.2105(9) 0.020(3) Uiso 1 1 d . .

loop_
_atom_site_aniso_label
_atom_site_aniso_U_11
_atom_site_aniso_U_22
_atom_site_aniso_U_33
_atom_site_aniso_U_23
_atom_site_aniso_U_13
_atom_site_aniso_U_12
Br1 0.01173(7) 0.03308(8) 0.03467(9) 0.01700(4) -0.00142(5) -0.00336(3)
O1 0.0181(3) 0.0214(3) 0.0253(3) 0.0044(3) 0.0075(3) -0.0032(3)
O2 0.0141(3) 0.0179(3) 0.0155(3) 0.0007(2) 0.0046(2) -0.0030(2)
O3 0.0152(3) 0.0203(3) 0.0154(3) 0.0013(2) 0.0013(2) 0.0004(2)
N1 0.0127(3) 0.0164(3) 0.0155(3) 0.0033(3) 0.0057(3) 0.0029(3)
N2 0.0110(3) 0.0204(3) 0.0160(3) 0.0001(3) 0.0043(3) -0.0007(3)
N3 0.0109(3) 0.0136(3) 0.0129(3) 0.0005(2) 0.0034(3) -0.0002(2)
C1 0.0551(9) 0.0411(8) 0.0533(9) -0.0220(7) 0.0307(8) -0.0029(7)
C2 0.0409(7) 0.0407(7) 0.0553(8) -0.0140(6) 0.0275(7) 0.0074(6)
C3 0.0266(6) 0.0314(5) 0.0337(6) -0.0051(5) 0.0153(5) 0.0052(5)
C4 0.0219(5) 0.0215(4) 0.0200(4) -0.0006(4) 0.0111(4) 0.0006(4)
C5 0.0166(4) 0.0176(4) 0.0172(4) 0.0027(3) 0.0084(3) 0.0008(3)
C6 0.0130(4) 0.0121(4) 0.0134(4) -0.0012(3) 0.0054(3) 0.0000(3)
C7 0.0114(4) 0.0142(4) 0.0137(4) -0.0001(3) 0.0043(3) 0.0001(3)
C8 0.0131(4) 0.0168(4) 0.0155(4) -0.0012(3) 0.0050(3) -0.0004(3)
C9 0.0107(4) 0.0284(5) 0.0157(4) -0.0028(3) 0.0045(3) -0.0027(3)
C10 0.0171(4) 0.0211(4) 0.0181(4) 0.0026(3) 0.0084(3) 0.0038(3)
C11 0.0243(5) 0.0328(6) 0.0221(4) -0.0058(4) 0.0080(4) 0.0033(4)
C12 0.0436(7) 0.0407(7) 0.0289(5) -0.0064(5) 0.0168(5) 0.0131(6)
C13 0.0519(8) 0.0447(8) 0.0424(7) 0.0030(6) 0.0349(7) 0.0172(7)
C14 0.0404(7) 0.0515(8) 0.0424(7) -0.0266(7) 0.0185(6) -0.0115(6)
C15 0.0249(6) 0.0410(7) 0.0304(6) -0.0135(5) 0.0105(5) -0.0026(5)
C16 0.0129(4) 0.0159(4) 0.0127(3) -0.0027(3) 0.0039(3) -0.0004(3)
C17 0.0123(4) 0.0132(4) 0.0116(3) -0.0012(3) 0.0027(3) 0.0006(3)
C18 0.0135(4) 0.0141(4) 0.0123(3) 0.0004(3) 0.0031(3) 0.0005(3)
C19 0.0134(4) 0.0125(3) 0.0112(3) -0.0013(3) 0.0038(3) -0.0003(3)
C20 0.0110(4) 0.0148(3) 0.0133(4) 0.0011(3) 0.0023(3) -0.0003(3)
C21 0.0171(4) 0.0174(4) 0.0150(4) -0.0010(3) 0.0017(3) -0.0012(3)
C22 0.0184(5) 0.0207(4) 0.0168(4) 0.0013(3) -0.0008(3) -0.0043(3)
C23 0.0116(4) 0.0217(4) 0.0207(4) 0.0089(3) 0.0003(3) -0.0021(3)
C24 0.0137(4) 0.0241(5) 0.0211(4) 0.0062(3) 0.0060(3) 0.0026(3)
C25 0.0140(4) 0.0195(4) 0.0143(4) 0.0013(3) 0.0050(3) 0.0009(3)
C26 0.0395(8) 0.0415(7) 0.0543(9) 0.0008(6) 0.0360(7) 0.0016(6)
C27 0.0254(6) 0.0285(5) 0.0365(6) -0.0010(4) 0.0203(5) -0.0022(4)

loop_
_atom_type_symbol
_atom_type_description
_atom_type_scat_dispersion_real
_atom_type_scat_dispersion_imag
_atom_type_scat_source
C C 0.0033 0.0016 'International Tables Vol C Tables 4.2.6.8 and 6.1.1.4'
H H 0.0000 0.0000 'International Tables Vol C Tables 4.2.6.8 and 6.1.1.4'
N N 0.0061 0.0033 'International Tables Vol C Tables 4.2.6.8 and 6.1.1.4'
O O 0.0106 0.0060 'International Tables Vol C Tables 4.2.6.8 and 6.1.1.4'
Br Br -0.2901 2.4595 'International Tables Vol C Tables 4.2.6.8 and 6.1.1.4'

loop_
_geom_angle_atom_site_label_1
_geom_angle_atom_site_label_2
_geom_angle_atom_site_label_3
_geom_angle
C6 N1 C5 125.93(8)
C6 N1 H1N 117.7(10)
C5 N1 H1N 112.8(10)
C16 N2 C8 112.31(8)
C16 N2 C9 125.42(8)
C8 N2 C9 122.19(8)
C6 N3 C19 125.35(8)
C6 N3 C20 120.19(8)
C19 N3 C20 114.45(7)
C2 C1 C14 119.61(13)
C2 C1 H1 120.2
C14 C1 H1 120.2
C1 C2 C3 120.76(14)
C1 C2 H2 119.6
C3 C2 H2 119.6
C4 C3 C2 119.55(13)
C4 C3 H3 120.2
C2 C3 H3 120.2
C3 C4 C15 119.53(11)
C3 C4 C5 120.40(10)
C15 C4 C5 120.04(10)
N1 C5 C4 110.80(8)
N1 C5 H5A 109.5
C4 C5 H5A 109.5
N1 C5 H5B 109.5
C4 C5 H5B 109.5
H5A C5 H5B 108.1
N1 C6 N3 116.36(9)
N1 C6 C7 127.39(9)
N3 C6 C7 116.24(8)
C6 C7 C17 118.83(8)
C6 C7 C8 133.73(8)
C17 C7 C8 107.06(8)
O1 C8 N2 120.63(8)
O1 C8 C7 132.94(9)
N2 C8 C7 106.41(8)
N2 C9 C10 113.28(8)
N2 C9 H9A 108.9
C10 C9 H9A 108.9
N2 C9 H9B 108.9
C10 C9 H9B 108.9
H9A C9 H9B 107.7
C11 C10 C27 119.55(10)
C11 C10 C9 122.77(10)
C27 C10 C9 117.66(10)
C10 C11 C12 120.02(12)
C10 C11 H11 120.0
C12 C11 H11 120.0
C13 C12 C11 120.10(13)
C13 C12 H12 119.9
C11 C12 H12 119.9
C26 C13 C12 119.86(11)
C26 C13 H13 120.1
C12 C13 H13 120.1
C1 C14 C15 120.21(14)
C1 C14 H14 119.9
C15 C14 H14 119.9
C14 C15 C4 120.32(13)
C14 C15 H15 119.8
C4 C15 H15 119.8
O3 C16 N2 126.31(9)
O3 C16 C17 128.23(8)
N2 C16 C17 105.44(8)
C18 C17 C7 125.13(8)
C18 C17 C16 126.25(8)
C7 C17 C16 108.55(8)
C17 C18 C19 117.82(8)
C17 C18 H18 121.1
C19 C18 H18 121.1
O2 C19 N3 119.04(8)
O2 C19 C18 124.38(8)
N3 C19 C18 116.57(8)
C21 C20 C25 120.90(9)
C21 C20 N3 119.97(8)
C25 C20 N3 119.06(8)
C20 C21 C22 119.55(9)
C20 C21 H21 120.2
C22 C21 H21 120.2
C23 C22 C21 119.21(10)
C23 C22 H22 120.4
C21 C22 H22 120.4
C22 C23 C24 121.69(9)
C22 C23 Br1 118.92(8)
C24 C23 Br1 119.39(8)
C23 C24 C25 118.94(9)
C23 C24 H24 120.5
C25 C24 H24 120.5
C24 C25 C20 119.65(9)
C24 C25 H25 120.2
C20 C25 H25 120.2
C13 C26 C27 120.49(14)
C13 C26 H26 119.8
C27 C26 H26 119.8
C26 C27 C10 119.94(13)
C26 C27 H27 120.0
C10 C27 H27 120.0

loop_
_geom_bond_atom_site_label_1
_geom_bond_atom_site_label_2
_geom_bond_distance
Br1 C23 1.8919(11)
O1 C8 1.2115(12)
O2 C19 1.2323(11)
O3 C16 1.2177(11)
N1 C6 1.3357(11)
N1 C5 1.4706(11)
N1 H1N 0.832(16)
N2 C16 1.3755(12)
N2 C8 1.4211(12)
N2 C9 1.4488(13)
N3 C6 1.3937(12)
N3 C19 1.4221(11)
N3 C20 1.4463(12)
C1 C2 1.385(2)
C1 C14 1.386(2)
C1 H1 0.9500
C2 C3 1.3987(18)
C2 H2 0.9500
C3 C4 1.3903(16)
C3 H3 0.9500
C4 C15 1.3981(17)
C4 C5 1.5102(14)
C5 H5A 0.9900
C5 H5B 0.9900
C6 C7 1.4035(13)
C7 C17 1.4155(12)
C7 C8 1.4657(13)
C9 C10 1.5127(14)
C9 H9A 0.9900
C9 H9B 0.9900
C10 C11 1.3907(15)
C10 C27 1.3966(15)
C11 C12 1.3989(16)
C11 H11 0.9500
C12 C13 1.387(2)
C12 H12 0.9500
C13 C26 1.382(2)
C13 H13 0.9500
C14 C15 1.3895(18)
C14 H14 0.9500
C15 H15 0.9500
C16 C17 1.4953(12)
C17 C18 1.3534(12)
C18 C19 1.4332(12)
C18 H18 0.9500
C20 C21 1.3909(12)
C20 C25 1.3946(13)
C21 C22 1.3936(14)
C21 H21 0.9500
C22 C23 1.3857(16)
C22 H22 0.9500
C23 C24 1.3924(15)
C24 C25 1.3923(13)
C24 H24 0.9500
C25 H25 0.9500
C26 C27 1.3923(17)
C26 H26 0.9500
C27 H27 0.9500

loop_
_geom_hbond_atom_site_label_D
_geom_hbond_atom_site_label_H
_geom_hbond_atom_site_label_A
_geom_hbond_distance_DH
_geom_hbond_distance_HA
_geom_hbond_distance_DA
_geom_hbond_angle_DHA
_geom_hbond_site_symmetry_A
_geom_hbond_publ_flag
N1 H1N O2 0.832(16) 2.101(16) 2.7960(10) 140.8(14) 2 yes
C25 H25 O3 0.95 2.39 3.2409(12) 149.0 3_666 yes
C5 H5B O2 0.99 2.56 3.0953(12) 113.9 2 yes
C5 H5A O1 0.99 2.10 2.9895(12) 148.6 . yes
C25 H25 O3 0.95 2.39 3.2409(12) 149.0 3_666 yes
C5 H5B O2 0.99 2.56 3.0953(12) 113.9 2 yes
C5 H5A O1 0.99 2.10 2.9895(12) 148.6 . yes
N1 H1N O2 0.832(16) 2.101(16) 2.7960(10) 140.8(14) 2 yes
C5 H5A O1 0.99 2.10 2.9895(12) 148.6 . yes
C5 H5B O2 0.99 2.56 3.0953(12) 113.9 2 yes
C25 H25 O3 0.95 2.39 3.2409(12) 149.0 3_666 yes
C5 H5A O1 0.99 2.10 2.9895(12) 148.6 . yes
C5 H5B O2 0.99 2.56 3.0953(12) 113.9 2 yes
C25 H25 O3 0.95 2.39 3.2409(12) 149.0 3_666 yes
N1 H1N O2 0.832(16) 2.101(16) 2.7960(10) 140.8(14) 2 yes

loop_
_geom_torsion_atom_site_label_1
_geom_torsion_atom_site_label_2
_geom_torsion_atom_site_label_3
_geom_torsion_atom_site_label_4
_geom_torsion
C14 C1 C2 C3 0.7(3)
C1 C2 C3 C4 -0.8(2)
C2 C3 C4 C15 0.1(2)
C2 C3 C4 C5 178.21(13)
C6 N1 C5 C4 69.85(12)
C3 C4 C5 N1 -113.80(12)
C15 C4 C5 N1 64.31(13)
C5 N1 C6 N3 -151.87(8)
C5 N1 C6 C7 28.71(14)
C19 N3 C6 N1 178.36(8)
C20 N3 C6 N1 -0.25(12)
C19 N3 C6 C7 -2.15(12)
C20 N3 C6 C7 179.23(8)
N1 C6 C7 C17 -179.79(8)
N3 C6 C7 C17 0.80(12)
N1 C6 C7 C8 8.34(16)
N3 C6 C7 C8 -171.08(9)
C16 N2 C8 O1 174.00(9)
C9 N2 C8 O1 -2.93(14)
C16 N2 C8 C7 -4.50(10)
C9 N2 C8 C7 178.57(8)
C6 C7 C8 O1 -0.91(18)
C17 C7 C8 O1 -173.47(10)
C6 C7 C8 N2 177.33(10)
C17 C7 C8 N2 4.77(10)
C16 N2 C9 C10 109.64(11)
C8 N2 C9 C10 -73.85(12)
N2 C9 C10 C11 -17.44(14)
N2 C9 C10 C27 164.22(10)
C27 C10 C11 C12 -1.04(18)
C9 C10 C11 C12 -179.34(11)
C10 C11 C12 C13 -0.3(2)
C11 C12 C13 C26 1.5(2)
C2 C1 C14 C15 0.1(3)
C1 C14 C15 C4 -0.9(3)
C3 C4 C15 C14 0.7(2)
C5 C4 C15 C14 -177.38(13)
C8 N2 C16 O3 -176.08(9)
C9 N2 C16 O3 0.73(15)
C8 N2 C16 C17 2.36(10)
C9 N2 C16 C17 179.17(9)
C6 C7 C17 C18 -0.15(14)
C8 C7 C17 C18 173.72(8)
C6 C7 C17 C16 -177.32(8)
C8 C7 C17 C16 -3.45(10)
O3 C16 C17 C18 2.06(15)
N2 C16 C17 C18 -176.34(9)
O3 C16 C17 C7 179.19(9)
N2 C16 C17 C7 0.78(9)
C7 C17 C18 C19 0.68(13)
C16 C17 C18 C19 177.34(8)
C6 N3 C19 O2 -177.38(8)
C20 N3 C19 O2 1.30(11)
C6 N3 C19 C18 2.67(12)
C20 N3 C19 C18 -178.64(7)
C17 C18 C19 O2 178.26(8)
C17 C18 C19 N3 -1.80(12)
C6 N3 C20 C21 80.45(11)
C19 N3 C20 C21 -98.31(10)
C6 N3 C20 C25 -102.63(10)
C19 N3 C20 C25 78.61(10)
C25 C20 C21 C22 -1.75(15)
N3 C20 C21 C22 175.11(9)
C20 C21 C22 C23 -0.38(15)
C21 C22 C23 C24 2.30(15)
C21 C22 C23 Br1 -177.79(7)
C22 C23 C24 C25 -2.04(15)
Br1 C23 C24 C25 178.04(7)
C23 C24 C25 C20 -0.12(14)
C21 C20 C25 C24 2.01(14)
N3 C20 C25 C24 -174.88(8)
C12 C13 C26 C27 -1.3(2)
C13 C26 C27 C10 0.0(2)
C11 C10 C27 C26 1.21(19)
C9 C10 C27 C26 179.60(12)
